data_7203355
loop_
_publ_author_name
'Hulme, Ashley T.'
'Lancaster, Robert W.'
'Cannon, Hilary F.'

_publ_section_title
;
 Clarification of the crystalline forms of androsterone
;
_journal_issue 4
_journal_name_full CrystEngComm
_journal_page_first 309
_journal_paper_doi 10.1039/b602909d
_journal_volume 8
_journal_year 2006
_chemical_formula_moiety 'C19 H30 O2'
_chemical_formula_sum 'C19 H30 O2'
_chemical_formula_weight 290.43
_chemical_name_common Androsterone
_chemical_name_systematic
;
Androsterone
;
_space_group_IT_number 4
_symmetry_cell_setting monoclinic
_symmetry_space_group_name_Hall 'P 2yb'
_symmetry_space_group_name_H-M 'P 1 21 1'
_atom_sites_solution_hydrogens difmap
_atom_sites_solution_primary direct
_atom_sites_solution_secondary difmap
_audit_creation_method SHELXL-97
_cell_angle_alpha 90.00
_cell_angle_beta 111.274(2)
_cell_angle_gamma 90.00
_cell_formula_units_Z 2
_cell_length_a 9.4045(9)
_cell_length_b 7.9586(8)
_cell_length_c 11.6746(12)
_cell_measurement_reflns_used 2766
_cell_measurement_temperature 150(2)
_cell_measurement_theta_max 27.770
_cell_measurement_theta_min 2.324
_cell_volume 814.26(14)
_computing_cell_refinement 'Bruker SAINT'
_computing_data_collection 'Bruker SMART'
_computing_data_reduction 'Bruker SAINT'
_computing_structure_refinement 'SHELXL-97 (Sheldrick, 1997)'
_computing_structure_solution 'SHELXS-97 (Sheldrick, 1997)'
_diffrn_ambient_temperature 150(2)
_diffrn_measured_fraction_theta_full 0.997
_diffrn_measured_fraction_theta_max 0.955
_diffrn_measurement_device_type 'Bruker SMART APEX diffractometer'
_diffrn_measurement_method '\w rotation with narrow frames'
_diffrn_radiation_monochromator graphite
_diffrn_radiation_source 'fine-focus sealed tube'
_diffrn_radiation_type MoK\a
_diffrn_radiation_wavelength 0.71073
_diffrn_reflns_av_R_equivalents 0.0190
_diffrn_reflns_av_sigmaI/netI 0.0193
_diffrn_reflns_limit_h_max 12
_diffrn_reflns_limit_h_min -12
_diffrn_reflns_limit_k_max 10
_diffrn_reflns_limit_k_min -10
_diffrn_reflns_limit_l_max 15
_diffrn_reflns_limit_l_min -15
_diffrn_reflns_number 7158
_diffrn_reflns_theta_full 26.00
_diffrn_reflns_theta_max 28.26
_diffrn_reflns_theta_min 1.87
_diffrn_standards_decay_% 0
_diffrn_standards_number 0
_exptl_absorpt_coefficient_mu 0.074
_exptl_absorpt_correction_T_max 0.9922
_exptl_absorpt_correction_T_min 0.9613
_exptl_absorpt_correction_type multi-scan
_exptl_absorpt_process_details 'SADABS (Sheldrick, 1996)'
_exptl_crystal_colour colourless
_exptl_crystal_density_diffrn 1.185
_exptl_crystal_density_method 'not measured'
_exptl_crystal_description plate
_exptl_crystal_F_000 320
_exptl_crystal_size_max 0.54
_exptl_crystal_size_mid 0.40
_exptl_crystal_size_min 0.11
_refine_diff_density_max 0.349
_refine_diff_density_min -0.147
_refine_diff_density_rms 0.042
_refine_ls_extinction_method none
_refine_ls_goodness_of_fit_ref 1.043
_refine_ls_hydrogen_treatment refall
_refine_ls_matrix_type full
_refine_ls_number_parameters 310
_refine_ls_number_reflns 2069
_refine_ls_number_restraints 1
_refine_ls_restrained_S_all 1.042
_refine_ls_R_factor_all 0.0438
_refine_ls_R_factor_gt 0.0410
_refine_ls_shift/su_max 0.000
_refine_ls_shift/su_mean 0.000
_refine_ls_structure_factor_coef Fsqd
_refine_ls_weighting_details 'calc w=1/[\s^2^(Fo^2^)+(0.0658P)^2^+0.1371P] where P=(Fo^2^+2Fc^2^)/3'
_refine_ls_weighting_scheme calc
_refine_ls_wR_factor_gt 0.1023
_refine_ls_wR_factor_ref 0.1049
_reflns_number_gt 1957
_reflns_number_total 2069
_reflns_threshold_expression I>2\s(I)
_cod_data_source_file b602909d.txt
_cod_data_source_block str0316
_cod_original_sg_symbol_H-M P21
_cod_database_code 7203355

loop_
_symmetry_equiv_pos_as_xyz
'x, y, z'
'-x, y+1/2, -z'

loop_
_atom_site_label
_atom_site_type_symbol
_atom_site_fract_x
_atom_site_fract_y
_atom_site_fract_z
_atom_site_U_iso_or_equiv
_atom_site_adp_type
_atom_site_occupancy
_atom_site_symmetry_multiplicity
_atom_site_calc_flag
_atom_site_refinement_flags
_atom_site_disorder_assembly
_atom_site_disorder_group
O2 O 0.19431(18) 0.2269(3) 0.04948(14) 0.0372(4) Uani 1 1 d . . .
O1 O 0.6506(2) 0.3973(3) 0.89653(16) 0.0406(4) Uani 1 1 d . . .
H1 H 0.691(3) 0.491(5) 0.914(3) 0.042(8) Uiso 1 1 d . . .
C18 C -0.0356(2) 0.3131(4) 0.1979(2) 0.0348(5) Uani 1 1 d . . .
H18C H -0.073(4) 0.207(5) 0.169(3) 0.058(9) Uiso 1 1 d . . .
H18B H -0.062(3) 0.340(4) 0.269(3) 0.045(7) Uiso 1 1 d . . .
H18A H -0.088(3) 0.386(5) 0.130(3) 0.053(9) Uiso 1 1 d . . .
C19 C 0.1300(2) 0.3554(3) 0.6413(2) 0.0304(4) Uani 1 1 d . . .
H19C H 0.134(3) 0.378(4) 0.722(3) 0.045(8) Uiso 1 1 d . . .
H19B H 0.056(3) 0.439(4) 0.583(3) 0.044(8) Uiso 1 1 d . . .
H19A H 0.087(3) 0.251(4) 0.621(3) 0.043(8) Uiso 1 1 d . . .
C16 C 0.1473(3) 0.5217(4) 0.0765(2) 0.0361(5) Uani 1 1 d . . .
H16B H 0.053(3) 0.536(4) 0.007(3) 0.040(8) Uiso 1 1 d . . .
H16A H 0.238(3) 0.546(4) 0.053(3) 0.038(7) Uiso 1 1 d . . .
C15 C 0.1497(3) 0.6128(3) 0.1938(2) 0.0343(5) Uani 1 1 d . . .
H15B H 0.050(3) 0.647(4) 0.191(2) 0.034(7) Uiso 1 1 d . . .
H15A H 0.211(4) 0.712(5) 0.206(3) 0.056(9) Uiso 1 1 d . . .
C2 C 0.4249(3) 0.2369(3) 0.8513(2) 0.0356(5) Uani 1 1 d . . .
H2B H 0.498(3) 0.148(4) 0.892(2) 0.032(7) Uiso 1 1 d . . .
H2A H 0.328(3) 0.224(4) 0.868(3) 0.038(7) Uiso 1 1 d . . .
C17 C 0.1627(2) 0.3360(3) 0.10830(18) 0.0281(4) Uani 1 1 d . . .
C7 C 0.2870(2) 0.6634(2) 0.4802(2) 0.0260(4) Uani 1 1 d . . .
H7B H 0.386(3) 0.661(3) 0.4755(19) 0.013(5) Uiso 1 1 d . . .
H7A H 0.237(3) 0.764(4) 0.433(2) 0.035(7) Uiso 1 1 d . . .
C1 C 0.3883(3) 0.2163(3) 0.71297(18) 0.0265(4) Uani 1 1 d . . .
H1B H 0.337(3) 0.115(3) 0.683(2) 0.017(5) Uiso 1 1 d . . .
H1A H 0.485(3) 0.214(4) 0.697(2) 0.026(6) Uiso 1 1 d . . .
C12 C 0.2161(3) 0.1644(3) 0.30696(19) 0.0310(5) Uani 1 1 d . . .
H12B H 0.169(3) 0.062(4) 0.270(3) 0.039(8) Uiso 1 1 d . . .
H12A H 0.328(3) 0.160(4) 0.312(2) 0.034(7) Uiso 1 1 d . . .
C13 C 0.1391(2) 0.3145(3) 0.22979(18) 0.0241(4) Uani 1 1 d . . .
C3 C 0.5006(3) 0.4022(3) 0.90065(19) 0.0345(5) Uani 1 1 d . . .
H3A H 0.516(3) 0.417(4) 0.985(3) 0.034(7) Uiso 1 1 d . . .
C11 C 0.2121(3) 0.1808(3) 0.43706(19) 0.0285(5) Uani 1 1 d . . .
H11B H 0.102(3) 0.174(4) 0.435(2) 0.032(7) Uiso 1 1 d . . .
H11A H 0.260(3) 0.089(4) 0.482(3) 0.032(7) Uiso 1 1 d . . .
C5 C 0.3762(2) 0.5262(3) 0.68835(18) 0.0219(4) Uani 1 1 d . . .
H5A H 0.472(3) 0.518(3) 0.682(2) 0.016(5) Uiso 1 1 d . . .
C6 C 0.2990(3) 0.6805(3) 0.6132(2) 0.0274(4) Uani 1 1 d . . .
H6B H 0.199(3) 0.695(3) 0.619(2) 0.024(6) Uiso 1 1 d . . .
H6A H 0.351(3) 0.782(4) 0.653(2) 0.031(7) Uiso 1 1 d . . .
C4 C 0.4083(3) 0.5486(3) 0.8257(2) 0.0294(5) Uani 1 1 d . . .
H4B H 0.311(3) 0.558(4) 0.838(2) 0.033(7) Uiso 1 1 d . . .
H4A H 0.461(3) 0.653(4) 0.852(3) 0.037(7) Uiso 1 1 d . . .
C14 C 0.2146(2) 0.4782(2) 0.29331(18) 0.0226(4) Uani 1 1 d . . .
H14A H 0.321(3) 0.469(3) 0.306(2) 0.016(5) Uiso 1 1 d . . .
C9 C 0.2835(2) 0.3459(2) 0.50046(17) 0.0188(3) Uani 1 1 d . . .
H9A H 0.388(2) 0.345(3) 0.5080(18) 0.016(5) Uiso 1 1 d . . .
C10 C 0.2909(2) 0.3611(2) 0.63525(17) 0.0209(4) Uani 1 1 d . . .
C8 C 0.2083(2) 0.5006(2) 0.42103(18) 0.0204(4) Uani 1 1 d . . .
H8A H 0.104(3) 0.511(3) 0.413(2) 0.021(5) Uiso 1 1 d . . .

loop_
_atom_site_aniso_label
_atom_site_aniso_U_11
_atom_site_aniso_U_22
_atom_site_aniso_U_33
_atom_site_aniso_U_23
_atom_site_aniso_U_13
_atom_site_aniso_U_12
O2 0.0379(8) 0.0489(10) 0.0277(7) -0.0031(7) 0.0155(6) 0.0027(8)
O1 0.0383(9) 0.0376(10) 0.0358(9) -0.0056(7) 0.0012(7) 0.0089(8)
C18 0.0236(9) 0.0534(15) 0.0280(10) -0.0049(11) 0.0100(8) -0.0098(10)
C19 0.0289(10) 0.0320(12) 0.0363(11) -0.0020(9) 0.0190(9) -0.0049(9)
C16 0.0379(11) 0.0439(13) 0.0279(11) 0.0101(10) 0.0137(9) 0.0029(10)
C15 0.0421(13) 0.0304(12) 0.0307(11) 0.0102(9) 0.0135(10) 0.0041(10)
C2 0.0545(14) 0.0304(12) 0.0224(10) 0.0047(9) 0.0146(10) 0.0059(11)
C17 0.0201(8) 0.0412(12) 0.0222(9) 0.0014(9) 0.0066(7) -0.0007(8)
C7 0.0315(11) 0.0155(9) 0.0301(10) 0.0028(8) 0.0102(8) -0.0008(7)
C1 0.0375(11) 0.0187(9) 0.0236(9) 0.0005(8) 0.0113(8) 0.0014(8)
C12 0.0462(13) 0.0210(10) 0.0248(10) -0.0033(8) 0.0117(9) 0.0004(9)
C13 0.0237(8) 0.0269(11) 0.0227(9) -0.0001(8) 0.0096(7) -0.0029(8)
C3 0.0482(13) 0.0337(12) 0.0197(10) -0.0028(9) 0.0101(9) 0.0073(10)
C11 0.0424(13) 0.0189(10) 0.0237(10) -0.0002(8) 0.0112(9) -0.0035(8)
C5 0.0221(8) 0.0194(9) 0.0245(9) -0.0031(7) 0.0087(7) 0.0018(7)
C6 0.0330(11) 0.0165(9) 0.0326(11) -0.0027(8) 0.0117(9) 0.0010(8)
C4 0.0350(11) 0.0260(11) 0.0270(10) -0.0055(8) 0.0109(8) 0.0047(9)
C14 0.0200(8) 0.0223(10) 0.0262(10) 0.0038(8) 0.0092(7) 0.0000(7)
C9 0.0207(8) 0.0149(8) 0.0217(8) 0.0007(7) 0.0087(6) 0.0003(7)
C10 0.0232(8) 0.0189(9) 0.0230(8) -0.0003(7) 0.0110(7) 0.0005(7)
C8 0.0185(8) 0.0178(9) 0.0254(9) 0.0031(7) 0.0085(7) 0.0003(7)

loop_
_atom_type_symbol
_atom_type_description
_atom_type_scat_dispersion_real
_atom_type_scat_dispersion_imag
_atom_type_scat_source
C C 0.0033 0.0016 'International Tables Vol C Tables 4.2.6.8 and 6.1.1.4'
H H 0.0000 0.0000 'International Tables Vol C Tables 4.2.6.8 and 6.1.1.4'
O O 0.0106 0.0060 'International Tables Vol C Tables 4.2.6.8 and 6.1.1.4'

loop_
_geom_angle_atom_site_label_1
_geom_angle_atom_site_label_2
_geom_angle_atom_site_label_3
_geom_angle
_geom_angle_site_symmetry_1
_geom_angle_site_symmetry_3
_geom_angle_publ_flag
C3 O1 H1 110(2) . . ?
C13 C18 H18C 109(2) . . ?
C13 C18 H18B 111.7(17) . . ?
H18C C18 H18B 109(3) . . ?
C13 C18 H18A 112.4(18) . . ?
H18C C18 H18A 104(3) . . ?
H18B C18 H18A 111(3) . . ?
C10 C19 H19C 110.6(17) . . ?
C10 C19 H19B 112.9(16) . . ?
H19C C19 H19B 108(3) . . ?
C10 C19 H19A 111.0(19) . . ?
H19C C19 H19A 107(3) . . ?
H19B C19 H19A 107(3) . . ?
C17 C16 C15 105.72(18) . . ?
C17 C16 H16B 107(2) . . ?
C15 C16 H16B 113.9(17) . . ?
C17 C16 H16A 103.6(18) . . ?
C15 C16 H16A 114.3(17) . . ?
H16B C16 H16A 111(2) . . ?
C14 C15 C16 102.57(19) . . ?
C14 C15 H15B 110.0(16) . . ?
C16 C15 H15B 113.6(16) . . ?
C14 C15 H15A 114(2) . . ?
C16 C15 H15A 110(2) . . ?
H15B C15 H15A 107(3) . . ?
C3 C2 C1 112.98(19) . . ?
C3 C2 H2B 106.8(17) . . ?
C1 C2 H2B 106.6(15) . . ?
C3 C2 H2A 110.6(18) . . ?
C1 C2 H2A 108.7(16) . . ?
H2B C2 H2A 111(2) . . ?
O2 C17 C16 125.6(2) . . ?
O2 C17 C13 126.7(2) . . ?
C16 C17 C13 107.72(18) . . ?
C6 C7 C8 112.45(16) . . ?
C6 C7 H7B 110.4(12) . . ?
C8 C7 H7B 106.4(13) . . ?
C6 C7 H7A 110.0(16) . . ?
C8 C7 H7A 112.3(16) . . ?
H7B C7 H7A 105(2) . . ?
C2 C1 C10 113.44(17) . . ?
C2 C1 H1B 111.7(14) . . ?
C10 C1 H1B 107.8(15) . . ?
C2 C1 H1A 109.3(14) . . ?
C10 C1 H1A 107.1(15) . . ?
H1B C1 H1A 107(2) . . ?
C13 C12 C11 110.03(18) . . ?
C13 C12 H12B 111.3(18) . . ?
C11 C12 H12B 110.3(17) . . ?
C13 C12 H12A 108.6(16) . . ?
C11 C12 H12A 109.5(15) . . ?
H12B C12 H12A 107(2) . . ?
C12 C13 C17 116.30(18) . . ?
C12 C13 C14 110.12(15) . . ?
C17 C13 C14 98.96(16) . . ?
C12 C13 C18 112.01(19) . . ?
C17 C13 C18 106.11(17) . . ?
C14 C13 C18 112.72(17) . . ?
O1 C3 C2 107.35(19) . . ?
O1 C3 C4 111.4(2) . . ?
C2 C3 C4 110.88(19) . . ?
O1 C3 H3A 105.0(16) . . ?
C2 C3 H3A 112.2(18) . . ?
C4 C3 H3A 109.9(17) . . ?
C9 C11 C12 112.60(17) . . ?
C9 C11 H11B 108.3(16) . . ?
C12 C11 H11B 110.9(14) . . ?
C9 C11 H11A 111.5(18) . . ?
C12 C11 H11A 108.6(17) . . ?
H11B C11 H11A 105(2) . . ?
C4 C5 C6 112.30(17) . . ?
C4 C5 C10 113.27(17) . . ?
C6 C5 C10 112.48(15) . . ?
C4 C5 H5A 105.5(13) . . ?
C6 C5 H5A 106.3(15) . . ?
C10 C5 H5A 106.3(15) . . ?
C7 C6 C5 110.91(16) . . ?
C7 C6 H6B 111.3(14) . . ?
C5 C6 H6B 109.0(15) . . ?
C7 C6 H6A 113.9(16) . . ?
C5 C6 H6A 109.7(16) . . ?
H6B C6 H6A 102(2) . . ?
C3 C4 C5 111.53(17) . . ?
C3 C4 H4B 109.8(17) . . ?
C5 C4 H4B 109.0(16) . . ?
C3 C4 H4A 111.1(17) . . ?
C5 C4 H4A 108.5(16) . . ?
H4B C4 H4A 107(2) . . ?
C8 C14 C15 120.87(17) . . ?
C8 C14 C13 113.28(15) . . ?
C15 C14 C13 103.81(17) . . ?
C8 C14 H14A 105.6(13) . . ?
C15 C14 H14A 106.0(13) . . ?
C13 C14 H14A 106.2(14) . . ?
C11 C9 C8 111.48(14) . . ?
C11 C9 C10 113.88(14) . . ?
C8 C9 C10 112.78(14) . . ?
C11 C9 H9A 107.1(14) . . ?
C8 C9 H9A 106.9(14) . . ?
C10 C9 H9A 103.9(12) . . ?
C19 C10 C1 109.49(17) . . ?
C19 C10 C5 112.44(16) . . ?
C1 C10 C5 106.72(15) . . ?
C19 C10 C9 111.11(15) . . ?
C1 C10 C9 109.63(15) . . ?
C5 C10 C9 107.33(15) . . ?
C14 C8 C7 110.91(16) . . ?
C14 C8 C9 108.75(15) . . ?
C7 C8 C9 111.24(15) . . ?
C14 C8 H8A 108.6(14) . . ?
C7 C8 H8A 106.4(16) . . ?
C9 C8 H8A 111.0(16) . . ?

loop_
_geom_bond_atom_site_label_1
_geom_bond_atom_site_label_2
_geom_bond_distance
_geom_bond_site_symmetry_2
_geom_bond_publ_flag
O2 C17 1.209(3) . ?
O1 C3 1.430(3) . ?
O1 H1 0.83(4) . ?
C18 C13 1.547(3) . ?
C18 H18C 0.93(4) . ?
C18 H18B 0.97(3) . ?
C18 H18A 0.96(4) . ?
C19 C10 1.541(3) . ?
C19 H19C 0.94(3) . ?
C19 H19B 1.02(3) . ?
C19 H19A 0.92(3) . ?
C16 C17 1.518(4) . ?
C16 C15 1.543(4) . ?
C16 H16B 0.97(3) . ?
C16 H16A 1.00(3) . ?
C15 C14 1.535(3) . ?
C15 H15B 0.96(3) . ?
C15 H15A 0.96(4) . ?
C2 C3 1.507(4) . ?
C2 C1 1.533(3) . ?
C2 H2B 0.98(3) . ?
C2 H2A 1.00(3) . ?
C17 C13 1.523(3) . ?
C7 C6 1.521(3) . ?
C7 C8 1.527(3) . ?
C7 H7B 0.95(2) . ?
C7 H7A 0.99(3) . ?
C1 C10 1.545(3) . ?
C1 H1B 0.94(3) . ?
C1 H1A 0.99(3) . ?
C12 C13 1.514(3) . ?
C12 C11 1.539(3) . ?
C12 H12B 0.96(3) . ?
C12 H12A 1.03(3) . ?
C13 C14 1.539(3) . ?
C3 C4 1.525(3) . ?
C3 H3A 0.95(3) . ?
C11 C9 1.538(3) . ?
C11 H11B 1.02(3) . ?
C11 H11A 0.92(3) . ?
C5 C4 1.530(3) . ?
C5 C6 1.531(3) . ?
C5 C10 1.548(3) . ?
C5 H5A 0.94(2) . ?
C6 H6B 0.97(2) . ?
C6 H6A 0.97(3) . ?
C4 H4B 0.99(3) . ?
C4 H4A 0.96(3) . ?
C14 C8 1.524(3) . ?
C14 H14A 0.96(2) . ?
C9 C8 1.549(2) . ?
C9 C10 1.554(2) . ?
C9 H9A 0.95(2) . ?
C8 H8A 0.95(2) . ?

loop_
_geom_hbond_atom_site_label_D
_geom_hbond_atom_site_label_H
_geom_hbond_atom_site_label_A
_geom_hbond_distance_DH
_geom_hbond_distance_HA
_geom_hbond_distance_DA
_geom_hbond_angle_DHA
_geom_hbond_site_symmetry_A
O1 H1 O2 0.83(4) 2.13(4) 2.956(3) 175(3) 2_656

loop_
_geom_torsion_atom_site_label_1
_geom_torsion_atom_site_label_2
_geom_torsion_atom_site_label_3
_geom_torsion_atom_site_label_4
_geom_torsion
_geom_torsion_site_symmetry_1
_geom_torsion_site_symmetry_2
_geom_torsion_site_symmetry_3
_geom_torsion_site_symmetry_4
_geom_torsion_publ_flag
C17 C16 C15 C14 16.6(2) . . . . ?
C15 C16 C17 O2 -165.1(2) . . . . ?
C15 C16 C17 C13 12.1(2) . . . . ?
C3 C2 C1 C10 -55.0(3) . . . . ?
C11 C12 C13 C17 167.52(18) . . . . ?
C11 C12 C13 C14 56.0(2) . . . . ?
C11 C12 C13 C18 -70.2(2) . . . . ?
O2 C17 C13 C12 24.0(3) . . . . ?
C16 C17 C13 C12 -153.19(19) . . . . ?
O2 C17 C13 C14 141.8(2) . . . . ?
C16 C17 C13 C14 -35.39(19) . . . . ?
O2 C17 C13 C18 -101.3(2) . . . . ?
C16 C17 C13 C18 81.5(2) . . . . ?
C1 C2 C3 O1 -69.5(2) . . . . ?
C1 C2 C3 C4 52.3(3) . . . . ?
C13 C12 C11 C9 -55.7(2) . . . . ?
C8 C7 C6 C5 54.1(2) . . . . ?
C4 C5 C6 C7 172.81(17) . . . . ?
C10 C5 C6 C7 -58.0(2) . . . . ?
O1 C3 C4 C5 66.1(2) . . . . ?
C2 C3 C4 C5 -53.3(2) . . . . ?
C6 C5 C4 C3 -173.79(19) . . . . ?
C10 C5 C4 C3 57.4(2) . . . . ?
C16 C15 C14 C8 -167.74(17) . . . . ?
C16 C15 C14 C13 -39.3(2) . . . . ?
C12 C13 C14 C8 -58.87(19) . . . . ?
C17 C13 C14 C8 178.75(15) . . . . ?
C18 C13 C14 C8 67.0(2) . . . . ?
C12 C13 C14 C15 168.21(18) . . . . ?
C17 C13 C14 C15 45.83(18) . . . . ?
C18 C13 C14 C15 -65.9(2) . . . . ?
C12 C11 C9 C8 54.8(2) . . . . ?
C12 C11 C9 C10 -176.17(17) . . . . ?
C2 C1 C10 C19 -67.7(2) . . . . ?
C2 C1 C10 C5 54.3(2) . . . . ?
C2 C1 C10 C9 170.21(18) . . . . ?
C4 C5 C10 C19 64.0(2) . . . . ?
C6 C5 C10 C19 -64.6(2) . . . . ?
C4 C5 C10 C1 -56.03(19) . . . . ?
C6 C5 C10 C1 175.30(17) . . . . ?
C4 C5 C10 C9 -173.49(15) . . . . ?
C6 C5 C10 C9 57.84(19) . . . . ?
C11 C9 C10 C19 -61.0(2) . . . . ?
C8 C9 C10 C19 67.3(2) . . . . ?
C11 C9 C10 C1 60.2(2) . . . . ?
C8 C9 C10 C1 -171.50(15) . . . . ?
C11 C9 C10 C5 175.72(16) . . . . ?
C8 C9 C10 C5 -55.95(18) . . . . ?
C15 C14 C8 C7 -56.9(2) . . . . ?
C13 C14 C8 C7 179.10(15) . . . . ?
C15 C14 C8 C9 -179.49(18) . . . . ?
C13 C14 C8 C9 56.46(18) . . . . ?
C6 C7 C8 C14 -173.51(16) . . . . ?
C6 C7 C8 C9 -52.3(2) . . . . ?
C11 C9 C8 C14 -53.60(18) . . . . ?
C10 C9 C8 C14 176.83(14) . . . . ?
C11 C9 C8 C7 -176.05(17) . . . . ?
C10 C9 C8 C7 54.38(19) . . . . ?

loop_
_cod_related_entry_id
_cod_related_entry_database
_cod_related_entry_code
1 ChemSpider 5668
